data_7045166
loop_
_publ_author_name
'Kobayashi, Atsushi'
'Yamamoto, Naotaka'
'Shigeta, Yasuhiro'
'Yoshida, Masaki'
'Kato, Masako'

_publ_section_title
;
 Two-way vapochromism of a luminescent platinum(ii) complex with
 phosphonic-acid-functionalized bipyridine ligand.
;
_journal_issue 5
_journal_name_full 'Dalton transactions (Cambridge, England : 2003)'
_journal_page_first 1548
_journal_page_last 1556
_journal_paper_doi 10.1039/c7dt04324d
_journal_volume 47
_journal_year 2018
_chemical_formula_moiety 'C12 H20 N4 O11 P2 Pt'
_chemical_formula_sum 'C12 H20 N4 O11 P2 Pt'
_chemical_formula_weight 653.35
_space_group_crystal_system triclinic
_space_group_IT_number 2
_space_group_name_Hall '-P 1'
_space_group_name_H-M_alt 'P -1'
_symmetry_space_group_name_Hall '-P 1'
_symmetry_space_group_name_H-M 'P -1'
_atom_sites_solution_hydrogens geom
_atom_sites_solution_primary direct
_atom_sites_solution_secondary difmap
_audit_update_record
;
2017-12-20 deposited with the CCDC.
2017-12-27 downloaded from the CCDC.
;
_cell_angle_alpha 77.029(9)
_cell_angle_beta 81.160(11)
_cell_angle_gamma 78.250(10)
_cell_formula_units_Z 2
_cell_length_a 6.6588(14)
_cell_length_b 11.753(2)
_cell_length_c 13.471(3)
_cell_measurement_reflns_used 1720
_cell_measurement_temperature 83
_cell_measurement_theta_max 30.71
_cell_measurement_theta_min 3.24
_cell_volume 999.4(4)
_computing_cell_refinement CrystalClear
_computing_data_collection 'CrystalClear (Rigaku/MSC Inc., 2005)'
_computing_data_reduction CrystalClear
_computing_molecular_graphics 'CrystalStructure 4.2'
_computing_publication_material 'CrystalStructure 4.2 (Rigaku, 2017)'
_computing_structure_refinement 'SHELXL Version 2014/3 (Sheldrick, 2008)'
_computing_structure_solution 'SIR2014 (Burla, et al., 2014)'
_diffrn_ambient_temperature 83
_diffrn_detector_area_resol_mean 7.314
_diffrn_measured_fraction_theta_full 0.998
_diffrn_measured_fraction_theta_max 0.991
_diffrn_measurement_device_type 'Rigaku Mercury70'
_diffrn_measurement_method \w
_diffrn_radiation_type synchrotron
_diffrn_radiation_wavelength 0.68890
_diffrn_reflns_av_R_equivalents 0.0346
_diffrn_reflns_Laue_measured_fraction_full 0.998
_diffrn_reflns_Laue_measured_fraction_max 0.991
_diffrn_reflns_limit_h_max 9
_diffrn_reflns_limit_h_min -9
_diffrn_reflns_limit_k_max 16
_diffrn_reflns_limit_k_min -16
_diffrn_reflns_limit_l_max 18
_diffrn_reflns_limit_l_min -18
_diffrn_reflns_number 16901
_diffrn_reflns_point_group_measured_fraction_full 0.998
_diffrn_reflns_point_group_measured_fraction_max 0.991
_diffrn_reflns_theta_full 24.415
_diffrn_reflns_theta_max 28.580
_diffrn_reflns_theta_min 1.513
_diffrn_standards_number 0
_exptl_absorpt_coefficient_mu 0.000
_exptl_absorpt_correction_T_max 1.000
_exptl_absorpt_correction_T_min 0.451
_exptl_absorpt_correction_type multi-scan
_exptl_absorpt_process_details 'REQAB (Rigaku, 1998)'
_exptl_crystal_colour orange
_exptl_crystal_density_diffrn 2.171
_exptl_crystal_density_method 'not measured'
_exptl_crystal_description platelet
_exptl_crystal_F_000 632.00
_exptl_crystal_preparation Luminescent
_exptl_crystal_recrystallization_method 'Re-crystallisation from solvent: water and acetone'
_exptl_crystal_size_max 0.150
_exptl_crystal_size_mid 0.050
_exptl_crystal_size_min 0.030
_refine_diff_density_max 2.81
_refine_diff_density_min -3.20
_refine_ls_extinction_method none
_refine_ls_goodness_of_fit_ref 1.253
_refine_ls_hydrogen_treatment constr
_refine_ls_number_parameters 275
_refine_ls_number_reflns 5542
_refine_ls_number_restraints 0
_refine_ls_R_factor_all 0.0327
_refine_ls_R_factor_gt 0.0288
_refine_ls_shift/su_max 0.000
_refine_ls_structure_factor_coef Fsqd
_refine_ls_weighting_details 'w = 1/[\s^2^(Fo^2^)+(0.0586P)^2^+1.4648P] where P=(Fo^2^+2Fc^2^)/3'
_refine_ls_weighting_scheme calc
_refine_ls_wR_factor_gt 0.0806
_refine_ls_wR_factor_ref 0.0996
_reflns_Friedel_coverage 0.000
_reflns_number_gt 5263
_reflns_number_total 5542
_reflns_threshold_expression F^2^>2.0\s(F^2^)
_cod_data_source_file c7dt04324d2.cif
_cod_data_source_block 1P5H2O_83K
_cod_depositor_comments 'Adding full bibliography for 7045164--7045166.cif.'
_cod_database_code 7045166
_shelxl_version_number 2014-3

loop_
_space_group_symop_id
_space_group_symop_operation_xyz
1 +X,+Y,+Z
2 -X,-Y,-Z

loop_
_atom_site_label
_atom_site_type_symbol
_atom_site_fract_x
_atom_site_fract_y
_atom_site_fract_z
_atom_site_U_iso_or_equiv
_atom_site_adp_type
_atom_site_occupancy
_atom_site_site_symmetry_order
_atom_site_calc_flag
_atom_site_refinement_flags_posn
_atom_site_refinement_flags_adp
Pt1 Pt 0.25333(2) 0.00019(2) -0.01196(2) 0.01122(7) Uani 1 1 d . .
P1 P 0.1046(3) -0.21808(13) 0.48634(10) 0.0264(3) Uani 1 1 d . .
P2 P 0.0838(2) 0.45241(11) 0.22945(10) 0.0191(2) Uani 1 1 d . .
O1 O 0.0577(10) -0.3433(4) 0.4983(4) 0.0430(13) Uani 1 1 d . .
H1A H 0.1020 -0.3685 0.4440 0.052 Uiso 1 1 calc R U
O2 O -0.0843(8) -0.1339(4) 0.5262(3) 0.0325(9) Uani 1 1 d . .
H2A H -0.1913 -0.1456 0.5070 0.039 Uiso 1 1 calc R U
O3 O 0.2871(9) -0.2137(6) 0.5364(4) 0.0515(14) Uani 1 1 d . .
O4 O 0.2140(7) 0.5424(3) 0.1615(3) 0.0244(8) Uani 1 1 d . .
H4A H 0.3360 0.5078 0.1496 0.029 Uiso 1 1 calc R U
O5 O 0.1633(8) 0.4038(4) 0.3334(3) 0.0318(9) Uani 1 1 d . .
H5 H 0.0634 0.3926 0.3786 0.038 Uiso 1 1 calc R U
O6 O -0.1412(7) 0.5056(4) 0.2351(4) 0.0328(10) Uani 1 1 d . .
O7 O 0.5907(6) 0.4654(3) 0.1240(3) 0.0279(8) Uani 1 1 d . .
O8 O 0.4408(13) 0.4099(8) 0.4448(6) 0.080(2) Uani 1 1 d . .
O9 O 0.3275(15) 0.3646(6) 0.6331(6) 0.087(3) Uani 1 1 d . .
O10 O 0.6031(10) -0.1043(6) 0.4411(5) 0.0609(16) Uani 1 1 d . .
O11 O 0.585(3) 0.1100(15) 0.3342(17) 0.220(9) Uani 1 1 d . .
N1 N 0.2165(6) -0.0799(3) 0.1402(3) 0.0107(7) Uani 1 1 d . .
N2 N 0.3341(7) -0.2328(4) -0.0961(4) 0.0234(9) Uani 1 1 d . .
N3 N 0.1950(6) 0.1472(4) 0.0538(3) 0.0118(7) Uani 1 1 d . .
N4 N 0.3083(8) 0.1426(5) -0.2354(4) 0.0344(12) Uani 1 1 d . .
C1 C 0.2290(7) -0.1964(4) 0.1766(4) 0.0152(8) Uani 1 1 d . .
H1 H 0.2589 -0.2488 0.1298 0.018 Uiso 1 1 calc R U
C2 C 0.1998(8) -0.2428(4) 0.2807(4) 0.0178(9) Uani 1 1 d . .
H2 H 0.2119 -0.3261 0.3048 0.021 Uiso 1 1 calc R U
C3 C 0.1525(8) -0.1666(4) 0.3496(4) 0.0163(8) Uani 1 1 d . .
C4 C 0.1392(8) -0.0450(4) 0.3112(3) 0.0162(8) Uani 1 1 d . .
H4 H 0.1063 0.0090 0.3567 0.019 Uiso 1 1 calc R U
C5 C 0.1741(7) -0.0036(4) 0.2065(3) 0.0115(7) Uani 1 1 d . .
C6 C 0.3051(8) -0.1460(5) -0.0656(4) 0.0158(8) Uani 1 1 d . .
C7 C 0.1654(7) 0.1230(4) 0.1583(3) 0.0120(7) Uani 1 1 d . .
C8 C 0.1319(7) 0.2128(4) 0.2138(3) 0.0142(8) Uani 1 1 d . .
H8 H 0.1120 0.1944 0.2866 0.017 Uiso 1 1 calc R U
C9 C 0.1278(7) 0.3302(4) 0.1620(4) 0.0154(8) Uani 1 1 d . .
C10 C 0.1578(7) 0.3520(4) 0.0548(4) 0.0176(9) Uani 1 1 d . .
H10 H 0.1569 0.4309 0.0172 0.021 Uiso 1 1 calc R U
C11 C 0.1887(7) 0.2600(4) 0.0034(4) 0.0155(8) Uani 1 1 d . .
H11 H 0.2059 0.2767 -0.0695 0.019 Uiso 1 1 calc R U
C12 C 0.2869(8) 0.0881(5) -0.1536(4) 0.0177(9) Uani 1 1 d . .

loop_
_atom_site_aniso_label
_atom_site_aniso_U_11
_atom_site_aniso_U_22
_atom_site_aniso_U_33
_atom_site_aniso_U_23
_atom_site_aniso_U_13
_atom_site_aniso_U_12
Pt1 0.01102(10) 0.01227(10) 0.01096(10) -0.00353(6) -0.00039(6) -0.00268(6)
P1 0.0418(8) 0.0245(7) 0.0118(5) -0.0001(5) 0.0004(5) -0.0103(6)
P2 0.0293(6) 0.0102(5) 0.0178(6) -0.0051(4) 0.0008(5) -0.0035(5)
O1 0.081(4) 0.020(2) 0.026(2) -0.0065(17) 0.016(2) -0.017(2)
O2 0.048(3) 0.031(2) 0.0193(18) -0.0083(16) 0.0033(18) -0.0096(19)
O3 0.049(3) 0.084(4) 0.021(2) 0.003(2) -0.012(2) -0.017(3)
O4 0.038(2) 0.0114(15) 0.0239(18) -0.0049(14) 0.0027(16) -0.0083(14)
O5 0.058(3) 0.0224(19) 0.0189(18) -0.0038(15) -0.0045(18) -0.0154(19)
O6 0.032(2) 0.025(2) 0.043(3) -0.0193(19) 0.0051(19) -0.0022(17)
O7 0.032(2) 0.0195(18) 0.035(2) -0.0100(16) 0.0020(17) -0.0089(15)
O8 0.083(5) 0.099(6) 0.060(5) -0.024(4) -0.027(4) 0.002(4)
O9 0.137(7) 0.058(4) 0.047(4) -0.013(3) 0.013(4) 0.011(4)
O10 0.055(4) 0.090(5) 0.039(3) -0.019(3) -0.001(3) -0.014(3)
O11 0.196(15) 0.172(14) 0.30(3) -0.034(15) -0.082(17) -0.017(12)
N1 0.0138(17) 0.0089(16) 0.0102(15) -0.0031(12) -0.0005(13) -0.0031(13)
N2 0.021(2) 0.029(2) 0.024(2) -0.0150(18) 0.0010(17) -0.0043(17)
N3 0.0115(16) 0.0117(17) 0.0126(16) -0.0037(13) 0.0001(13) -0.0024(13)
N4 0.027(2) 0.053(3) 0.021(2) 0.008(2) -0.0019(19) -0.017(2)
C1 0.019(2) 0.0109(19) 0.016(2) -0.0033(15) -0.0034(16) -0.0031(16)
C2 0.029(2) 0.0114(19) 0.014(2) -0.0006(16) -0.0027(17) -0.0082(17)
C3 0.025(2) 0.0104(19) 0.0139(19) 0.0003(15) -0.0019(17) -0.0065(16)
C4 0.028(2) 0.0120(19) 0.0106(18) -0.0033(15) -0.0018(17) -0.0065(17)
C5 0.0135(18) 0.0100(17) 0.0119(18) -0.0027(14) -0.0019(14) -0.0033(14)
C6 0.015(2) 0.021(2) 0.0140(19) -0.0077(17) -0.0019(16) -0.0035(17)
C7 0.0138(18) 0.0090(17) 0.0129(18) -0.0020(14) 0.0006(15) -0.0033(14)
C8 0.019(2) 0.0117(19) 0.0121(18) -0.0037(15) 0.0008(15) -0.0044(16)
C9 0.020(2) 0.0069(17) 0.019(2) -0.0045(15) -0.0008(16) -0.0005(15)
C10 0.020(2) 0.0127(19) 0.018(2) -0.0016(16) -0.0012(17) -0.0017(16)
C11 0.0157(19) 0.016(2) 0.0126(19) -0.0004(16) 0.0002(15) -0.0028(16)
C12 0.014(2) 0.024(2) 0.014(2) -0.0013(17) -0.0009(16) -0.0065(18)

loop_
_atom_type_symbol
_atom_type_description
_atom_type_scat_dispersion_real
_atom_type_scat_dispersion_imag
_atom_type_scat_source
C C 0.0000 0.0000
;
International Tables for Crystallography
(Vol. C, Tables 4.2.6.8 and 6.1.1.4)
;
H H 0.0000 0.0000
;
International Tables for Crystallography
(Vol. C, Table 6.1.1.4)
;
N N 0.0000 0.0000
;
International Tables for Crystallography
(Vol. C, Tables 4.2.6.8 and 6.1.1.4)
;
O O 0.0000 0.0000
;
International Tables for Crystallography
(Vol. C, Tables 4.2.6.8 and 6.1.1.4)
;
P P 0.0000 0.0000
;
International Tables for Crystallography
(Vol. C, Tables 4.2.6.8 and 6.1.1.4)
;
Pt Pt 0.0000 0.0000
;
International Tables for Crystallography
(Vol. C, Tables 4.2.6.8 and 6.1.1.4)
;

loop_
_geom_angle_atom_site_label_1
_geom_angle_atom_site_label_2
_geom_angle_atom_site_label_3
_geom_angle
C6 Pt1 C12 88.2(2)
C6 Pt1 N1 96.17(18)
C12 Pt1 N1 175.59(16)
C6 Pt1 N3 176.27(16)
C12 Pt1 N3 95.49(19)
N1 Pt1 N3 80.12(15)
O3 P1 O1 114.2(4)
O3 P1 O2 109.3(3)
O1 P1 O2 111.3(3)
O3 P1 C3 109.8(3)
O1 P1 C3 104.5(2)
O2 P1 C3 107.5(2)
O6 P2 O5 114.1(3)
O6 P2 O4 110.4(2)
O5 P2 O4 111.2(2)
O6 P2 C9 108.6(2)
O5 P2 C9 107.5(2)
O4 P2 C9 104.5(2)
P1 O1 H1A 109.5
P1 O2 H2A 109.5
P2 O4 H4A 109.5
P2 O5 H5 109.5
C1 N1 C5 119.7(4)
C1 N1 Pt1 125.6(3)
C5 N1 Pt1 114.6(3)
C11 N3 C7 119.5(4)
C11 N3 Pt1 126.0(3)
C7 N3 Pt1 114.5(3)
N1 C1 C2 121.8(4)
N1 C1 H1 119.1
C2 C1 H1 119.1
C1 C2 C3 119.4(4)
C1 C2 H2 120.3
C3 C2 H2 120.3
C2 C3 C4 118.6(4)
C2 C3 P1 122.8(3)
C4 C3 P1 118.7(4)
C5 C4 C3 119.6(4)
C5 C4 H4 120.2
C3 C4 H4 120.2
N1 C5 C4 120.8(4)
N1 C5 C7 115.3(4)
C4 C5 C7 123.8(4)
N2 C6 Pt1 179.1(5)
N3 C7 C8 121.2(4)
N3 C7 C5 115.4(4)
C8 C7 C5 123.4(4)
C7 C8 C9 119.7(4)
C7 C8 H8 120.2
C9 C8 H8 120.2
C8 C9 C10 117.7(4)
C8 C9 P2 122.1(4)
C10 C9 P2 120.2(3)
C11 C10 C9 120.4(4)
C11 C10 H10 119.8
C9 C10 H10 119.8
N3 C11 C10 121.5(4)
N3 C11 H11 119.2
C10 C11 H11 119.2
N4 C12 Pt1 177.6(5)

loop_
_geom_bond_atom_site_label_1
_geom_bond_atom_site_label_2
_geom_bond_distance
Pt1 C6 1.958(5)
Pt1 C12 1.959(5)
Pt1 N1 2.055(4)
Pt1 N3 2.056(4)
P1 O3 1.493(5)
P1 O1 1.534(5)
P1 O2 1.540(5)
P1 C3 1.805(5)
P2 O6 1.499(4)
P2 O5 1.520(4)
P2 O4 1.550(4)
P2 C9 1.819(5)
O1 H1A 0.8400
O2 H2A 0.8400
O4 H4A 0.8400
O5 H5 0.8400
N1 C1 1.337(6)
N1 C5 1.363(5)
N2 C6 1.153(7)
N3 C11 1.342(6)
N3 C7 1.364(6)
N4 C12 1.148(7)
C1 C2 1.385(6)
C1 H1 0.9500
C2 C3 1.390(6)
C2 H2 0.9500
C3 C4 1.395(6)
C4 C5 1.385(6)
C4 H4 0.9500
C5 C7 1.477(6)
C7 C8 1.389(6)
C8 C9 1.396(6)
C8 H8 0.9500
C9 C10 1.399(7)
C10 C11 1.376(7)
C10 H10 0.9500
C11 H11 0.9500

loop_
_geom_hbond_atom_site_label_D
_geom_hbond_atom_site_label_H
_geom_hbond_atom_site_label_A
_geom_hbond_site_symmetry_A
_geom_hbond_distance_DA
_geom_hbond_distance_DH
_geom_hbond_distance_HA
_geom_hbond_angle_DHA
_geom_hbond_publ_flag
O2 H2A O10 1_455 2.455(9) 0.840 1.675 153.2 no
O4 H4A O7 . 2.501(6) 0.840 1.672 168.7 no
O5 H5 O1 2_556 2.547(7) 0.840 1.756 156.1 no

loop_
_geom_torsion_atom_site_label_1
_geom_torsion_atom_site_label_2
_geom_torsion_atom_site_label_3
_geom_torsion_atom_site_label_4
_geom_torsion
C5 N1 C1 C2 0.1(7)
Pt1 N1 C1 C2 -179.3(4)
N1 C1 C2 C3 1.1(7)
C1 C2 C3 C4 -0.9(7)
C1 C2 C3 P1 178.3(4)
O3 P1 C3 C2 104.7(5)
O1 P1 C3 C2 -18.2(5)
O2 P1 C3 C2 -136.6(4)
O3 P1 C3 C4 -76.1(5)
O1 P1 C3 C4 161.0(4)
O2 P1 C3 C4 42.6(5)
C2 C3 C4 C5 -0.4(7)
P1 C3 C4 C5 -179.6(4)
C1 N1 C5 C4 -1.4(7)
Pt1 N1 C5 C4 178.0(3)
C1 N1 C5 C7 179.5(4)
Pt1 N1 C5 C7 -1.1(5)
C3 C4 C5 N1 1.6(7)
C3 C4 C5 C7 -179.5(4)
C11 N3 C7 C8 -1.0(7)
Pt1 N3 C7 C8 177.6(3)
C11 N3 C7 C5 179.6(4)
Pt1 N3 C7 C5 -1.7(5)
N1 C5 C7 N3 1.9(6)
C4 C5 C7 N3 -177.2(4)
N1 C5 C7 C8 -177.5(4)
C4 C5 C7 C8 3.5(7)
N3 C7 C8 C9 0.2(7)
C5 C7 C8 C9 179.5(4)
C7 C8 C9 C10 0.1(7)
C7 C8 C9 P2 179.8(3)
O6 P2 C9 C8 -95.4(4)
O5 P2 C9 C8 28.5(5)
O4 P2 C9 C8 146.8(4)
O6 P2 C9 C10 84.3(4)
O5 P2 C9 C10 -151.8(4)
O4 P2 C9 C10 -33.5(5)
C8 C9 C10 C11 0.5(7)
P2 C9 C10 C11 -179.2(4)
C7 N3 C11 C10 1.6(7)
Pt1 N3 C11 C10 -176.9(3)
C9 C10 C11 N3 -1.3(7)
